data_4321206
loop_
_publ_author_name
'Chi-Wing Tsang'
'Qingchuan Yang'
'Eric Tung-Po Sze'
'Thomas C. W. Mak'
'Dominic T. W. Chan'
'Zuowei Xie'

_publ_section_title
;
 Synthesis and Structural Characterization of Highly Chlorinated,
 Brominated, Iodinated, and Methylated Carborane Anions, 1-H-CB9X9-,
 1-NH2-CB9X9- (X = Cl, Br, I), and 1-H-CB9(CH3)9-
;
_journal_name_full 'Inorganic Chemistry'
_journal_page_first 3582
_journal_page_last 3589
_journal_paper_doi 10.1021/ic000137q
_journal_volume 39
_journal_year 2000
_chemical_formula_sum 'C18 H23 B9 Cl9 N'
_chemical_formula_weight 669.71
_chemical_name_systematic
; 
 ? 
;
_space_group_IT_number 2
_symmetry_cell_setting triclinic
_symmetry_space_group_name_Hall '-P 1'
_symmetry_space_group_name_H-M 'P -1'
_atom_sites_solution_hydrogens geom
_atom_sites_solution_primary direct
_atom_sites_solution_secondary difmap
_audit_creation_method SHELXL-97
_cell_angle_alpha 79.17(3)
_cell_angle_beta 72.62(3)
_cell_angle_gamma 77.04(3)
_cell_formula_units_Z 2
_cell_length_a 9.2258(18)
_cell_length_b 13.043(3)
_cell_length_c 13.816(3)
_cell_measurement_temperature 293(2)
_cell_volume 1533.1(6)
_computing_structure_refinement 'SHELXL-97 (Sheldrick, 1997)'
_computing_structure_solution 'SHELXS-97 (Sheldrick, 1990)'
_diffrn_ambient_temperature 293(2)
_diffrn_measured_fraction_theta_full 1.000
_diffrn_measured_fraction_theta_max 1.000
_diffrn_measurement_device_type Rikagu
_diffrn_radiation_monochromator graphite
_diffrn_radiation_source 'fine-focus sealed tube'
_diffrn_radiation_type MoK\a
_diffrn_radiation_wavelength 0.71073
_diffrn_reflns_av_R_equivalents 0.0273
_diffrn_reflns_av_sigmaI/netI 0.0803
_diffrn_reflns_limit_h_max 10
_diffrn_reflns_limit_h_min -10
_diffrn_reflns_limit_k_max 0
_diffrn_reflns_limit_k_min -15
_diffrn_reflns_limit_l_max 16
_diffrn_reflns_limit_l_min -16
_diffrn_reflns_number 5651
_diffrn_reflns_theta_full 25.00
_diffrn_reflns_theta_max 25.00
_diffrn_reflns_theta_min 2.09
_exptl_absorpt_coefficient_mu 0.835
_exptl_absorpt_correction_T_max 1.0000
_exptl_absorpt_correction_T_min 0.8154
_exptl_absorpt_correction_type psi-scan
_exptl_crystal_colour colorless
_exptl_crystal_density_diffrn 1.451
_exptl_crystal_density_method 'not measured'
_exptl_crystal_description prism
_exptl_crystal_F_000 672
_exptl_crystal_size_max 0.35
_exptl_crystal_size_mid 0.32
_exptl_crystal_size_min 0.12
_refine_diff_density_max 0.253
_refine_diff_density_min -0.233
_refine_diff_density_rms 0.051
_refine_ls_extinction_method none
_refine_ls_goodness_of_fit_ref 1.001
_refine_ls_hydrogen_treatment mixed
_refine_ls_matrix_type full
_refine_ls_number_parameters 334
_refine_ls_number_reflns 5391
_refine_ls_number_restraints 0
_refine_ls_restrained_S_all 1.001
_refine_ls_R_factor_all 0.1145
_refine_ls_R_factor_gt 0.0421
_refine_ls_shift/su_max 0.000
_refine_ls_shift/su_mean 0.000
_refine_ls_structure_factor_coef Fsqd
_refine_ls_weighting_details 'calc w=1/[\s^2^(Fo^2^)+(0.0348P)^2^+0.0000P] where P=(Fo^2^+2Fc^2^)/3'
_refine_ls_weighting_scheme calc
_refine_ls_wR_factor_gt 0.0893
_refine_ls_wR_factor_ref 0.1049
_reflns_number_gt 3092
_reflns_number_total 5391
_reflns_threshold_expression >2sigma(I)
_cod_data_source_file ic000137q_4.cif
_cod_data_source_block R4N[2]
_cod_depositor_comments
;
The following automatic conversions were performed:

'_exptl_absorpt_correction_type' value 'Psi-scan' changed to
'psi-scan' according to the built-in table from CIF Core dictionary
named 'cif_core.dic' version 2.4.1 from 2010-06-29.

Automatic conversion script
Id: cif_fix_values 1646 2011-03-28 12:23:43Z adriana 
;
_cod_original_cell_volume 1533.1(5)
_cod_database_code 4321206

loop_
_symmetry_equiv_pos_as_xyz
'x, y, z'
'-x, -y, -z'

loop_
_atom_site_label
_atom_site_type_symbol
_atom_site_fract_x
_atom_site_fract_y
_atom_site_fract_z
_atom_site_U_iso_or_equiv
_atom_site_adp_type
_atom_site_occupancy
_atom_site_symmetry_multiplicity
_atom_site_calc_flag
_atom_site_refinement_flags
_atom_site_disorder_assembly
_atom_site_disorder_group
N1 N 0.2066(3) 1.2575(2) 0.6250(2) 0.0548(8) Uani 1 1 d . . .
Cl2 Cl 0.16294(12) 0.48835(7) 0.86818(8) 0.0653(3) Uani 1 1 d . . .
Cl3 Cl 0.45913(10) 0.70458(8) 0.80905(8) 0.0599(3) Uani 1 1 d . . .
Cl4 Cl 0.07759(12) 0.95056(7) 0.82112(7) 0.0632(3) Uani 1 1 d . . .
Cl5 Cl -0.20724(10) 0.73459(9) 0.87409(8) 0.0655(3) Uani 1 1 d . . .
Cl6 Cl 0.43992(12) 0.54565(8) 0.62844(8) 0.0694(3) Uani 1 1 d . . .
Cl7 Cl 0.38427(12) 0.88052(8) 0.58983(7) 0.0645(3) Uani 1 1 d . . .
Cl8 Cl -0.08960(13) 0.90635(9) 0.63008(8) 0.0771(3) Uani 1 1 d . . .
Cl9 Cl -0.04380(13) 0.57181(9) 0.67341(8) 0.0737(3) Uani 1 1 d . . .
Cl10 Cl 0.21845(13) 0.72850(10) 0.46181(8) 0.0780(3) Uani 1 1 d . . .
C1 C 0.1181(4) 0.7200(3) 0.8620(2) 0.0429(8) Uani 1 1 d . . .
C2 C 0.0679(4) 0.7185(3) 0.9783(2) 0.0533(9) Uani 1 1 d . . .
H2A H -0.0032 0.7842 0.9933 0.064 Uiso 1 1 calc R . .
H2B H 0.0100 0.6613 1.0074 0.064 Uiso 1 1 calc R . .
C3 C 0.1887(4) 0.7058(3) 1.0343(3) 0.0530(9) Uani 1 1 d . . .
C4 C 0.2607(5) 0.6076(4) 1.0674(3) 0.0779(13) Uani 1 1 d . . .
H4A H 0.2402 0.5476 1.0505 0.093 Uiso 1 1 calc R . .
C5 C 0.3636(6) 0.5960(4) 1.1258(4) 0.1043(18) Uani 1 1 d . . .
H5A H 0.4116 0.5285 1.1473 0.125 Uiso 1 1 calc R . .
C6 C 0.3947(7) 0.6823(5) 1.1517(4) 0.1022(18) Uani 1 1 d . . .
H6A H 0.4639 0.6742 1.1908 0.123 Uiso 1 1 calc R . .
C7 C 0.3241(6) 0.7806(4) 1.1202(4) 0.0913(15) Uani 1 1 d . . .
H7A H 0.3454 0.8400 1.1378 0.110 Uiso 1 1 calc R . .
C8 C 0.2205(5) 0.7933(3) 1.0620(3) 0.0676(11) Uani 1 1 d . . .
H8A H 0.1721 0.8610 1.0415 0.081 Uiso 1 1 calc R . .
C9 C 0.2030(6) 1.3464(3) 0.5397(3) 0.0924(15) Uani 1 1 d . . .
H9A H 0.1149 1.3502 0.5150 0.139 Uiso 1 1 calc R . .
H9B H 0.2956 1.3343 0.4852 0.139 Uiso 1 1 calc R . .
H9C H 0.1964 1.4120 0.5641 0.139 Uiso 1 1 calc R . .
C10 C 0.2147(5) 1.1564(3) 0.5867(3) 0.0759(13) Uani 1 1 d . . .
H10A H 0.1236 1.1599 0.5654 0.114 Uiso 1 1 calc R . .
H10B H 0.2217 1.0984 0.6403 0.114 Uiso 1 1 calc R . .
H10C H 0.3041 1.1458 0.5297 0.114 Uiso 1 1 calc R . .
C11 C 0.0617(4) 1.2755(3) 0.7097(3) 0.0757(12) Uani 1 1 d . . .
H11A H -0.0256 1.2757 0.6855 0.114 Uiso 1 1 calc R . .
H11B H 0.0516 1.3426 0.7324 0.114 Uiso 1 1 calc R . .
H11C H 0.0662 1.2198 0.7657 0.114 Uiso 1 1 calc R . .
C12 C 0.3470(4) 1.2556(3) 0.6617(3) 0.0606(10) Uani 1 1 d . . .
H12A H 0.4369 1.2537 0.6031 0.073 Uiso 1 1 calc R . .
H12B H 0.3332 1.3211 0.6896 0.073 Uiso 1 1 calc R . .
C13 C 0.3786(4) 1.1638(3) 0.7412(3) 0.0532(9) Uani 1 1 d . . .
C14 C 0.4851(4) 1.0733(3) 0.7120(3) 0.0628(11) Uani 1 1 d . . .
H14A H 0.5377 1.0703 0.6434 0.075 Uiso 1 1 calc R . .
C15 C 0.5126(5) 0.9887(3) 0.7839(3) 0.0692(12) Uani 1 1 d . . .
H15A H 0.5832 0.9282 0.7640 0.083 Uiso 1 1 calc R . .
C16 C 0.4359(5) 0.9934(3) 0.8850(3) 0.0685(12) Uani 1 1 d . . .
H16A H 0.4534 0.9352 0.9331 0.082 Uiso 1 1 calc R . .
C17 C 0.3353(5) 1.0813(4) 0.9159(3) 0.0659(11) Uani 1 1 d . . .
H17A H 0.2849 1.0837 0.9849 0.079 Uiso 1 1 calc R . .
C18 C 0.3081(4) 1.1670(3) 0.8447(3) 0.0617(11) Uani 1 1 d . . .
H18A H 0.2413 1.2282 0.8663 0.074 Uiso 1 1 calc R . .
B2 B 0.1534(5) 0.6189(3) 0.8017(3) 0.0488(10) Uani 1 1 d . . .
B3 B 0.2835(4) 0.7147(3) 0.7787(3) 0.0440(10) Uani 1 1 d . . .
B4 B 0.1177(5) 0.8244(3) 0.7794(3) 0.0449(10) Uani 1 1 d . . .
B5 B -0.0121(5) 0.7284(3) 0.8035(3) 0.0467(10) Uani 1 1 d . . .
B6 B 0.2789(5) 0.6455(3) 0.6761(3) 0.0494(11) Uani 1 1 d . . .
B7 B 0.2540(5) 0.7926(3) 0.6591(3) 0.0474(10) Uani 1 1 d . . .
B8 B 0.0459(5) 0.8034(3) 0.6757(3) 0.0500(11) Uani 1 1 d . . .
B9 B 0.0694(5) 0.6571(3) 0.6929(3) 0.0526(11) Uani 1 1 d . . .
B10 B 0.1823(5) 0.7264(3) 0.5959(3) 0.0544(11) Uani 1 1 d . . .

loop_
_atom_site_aniso_label
_atom_site_aniso_U_11
_atom_site_aniso_U_22
_atom_site_aniso_U_33
_atom_site_aniso_U_23
_atom_site_aniso_U_13
_atom_site_aniso_U_12
N1 0.055(2) 0.058(2) 0.0462(18) -0.0014(15) -0.0118(15) -0.0068(15)
Cl2 0.0762(7) 0.0460(6) 0.0709(7) 0.0025(5) -0.0159(6) -0.0190(5)
Cl3 0.0449(5) 0.0689(6) 0.0684(7) -0.0101(5) -0.0157(5) -0.0134(5)
Cl4 0.0757(7) 0.0462(5) 0.0620(6) -0.0140(5) -0.0071(5) -0.0091(5)
Cl5 0.0404(5) 0.0872(7) 0.0659(7) -0.0107(5) -0.0071(5) -0.0142(5)
Cl6 0.0617(6) 0.0607(6) 0.0764(7) -0.0264(5) -0.0007(5) -0.0018(5)
Cl7 0.0718(7) 0.0596(6) 0.0536(6) -0.0054(5) 0.0054(5) -0.0269(5)
Cl8 0.0732(7) 0.0797(8) 0.0701(7) 0.0002(6) -0.0279(6) 0.0068(6)
Cl9 0.0810(8) 0.0759(7) 0.0810(8) -0.0145(6) -0.0305(6) -0.0324(6)
Cl10 0.0843(8) 0.1064(9) 0.0454(6) -0.0180(6) -0.0114(5) -0.0231(7)
C1 0.0390(19) 0.047(2) 0.042(2) -0.0057(16) -0.0072(16) -0.0100(16)
C2 0.050(2) 0.060(2) 0.044(2) -0.0039(18) -0.0044(18) -0.0120(19)
C3 0.054(2) 0.061(3) 0.041(2) -0.0008(18) -0.0069(18) -0.016(2)
C4 0.094(4) 0.068(3) 0.082(3) -0.005(2) -0.042(3) -0.013(3)
C5 0.115(4) 0.088(4) 0.116(5) 0.008(3) -0.065(4) -0.001(3)
C6 0.115(5) 0.119(5) 0.097(4) 0.010(4) -0.062(4) -0.042(4)
C7 0.104(4) 0.106(4) 0.086(4) -0.007(3) -0.036(3) -0.052(3)
C8 0.084(3) 0.065(3) 0.059(3) -0.002(2) -0.021(2) -0.027(2)
C9 0.102(4) 0.086(3) 0.072(3) 0.028(3) -0.024(3) -0.014(3)
C10 0.077(3) 0.085(3) 0.078(3) -0.029(3) -0.023(2) -0.018(3)
C11 0.053(3) 0.090(3) 0.066(3) -0.007(2) -0.002(2) 0.001(2)
C12 0.056(3) 0.059(3) 0.065(3) -0.005(2) -0.014(2) -0.013(2)
C13 0.053(2) 0.056(2) 0.052(2) -0.0094(19) -0.0121(19) -0.0124(19)
C14 0.057(3) 0.071(3) 0.056(2) -0.017(2) -0.007(2) -0.007(2)
C15 0.069(3) 0.063(3) 0.069(3) -0.010(2) -0.019(2) 0.002(2)
C16 0.070(3) 0.075(3) 0.061(3) 0.010(2) -0.025(2) -0.020(2)
C17 0.065(3) 0.085(3) 0.045(2) -0.010(2) -0.015(2) -0.008(2)
C18 0.058(3) 0.071(3) 0.054(3) -0.018(2) -0.010(2) -0.007(2)
B2 0.046(2) 0.046(2) 0.054(3) -0.004(2) -0.010(2) -0.014(2)
B3 0.042(2) 0.043(2) 0.046(2) -0.0079(19) -0.0040(19) -0.0138(19)
B4 0.043(2) 0.046(2) 0.043(2) -0.0025(19) -0.0082(19) -0.0095(19)
B5 0.041(2) 0.048(2) 0.048(2) -0.0004(19) -0.0103(19) -0.0083(19)
B6 0.045(2) 0.046(2) 0.053(3) -0.011(2) -0.003(2) -0.0102(19)
B7 0.048(3) 0.043(2) 0.046(2) -0.0041(19) -0.005(2) -0.010(2)
B8 0.047(2) 0.055(3) 0.046(2) -0.004(2) -0.011(2) -0.008(2)
B9 0.055(3) 0.053(3) 0.052(3) -0.011(2) -0.014(2) -0.012(2)
B10 0.056(3) 0.060(3) 0.048(3) -0.010(2) -0.008(2) -0.017(2)

loop_
_atom_type_symbol
_atom_type_description
_atom_type_scat_dispersion_real
_atom_type_scat_dispersion_imag
_atom_type_scat_source
C C 0.0033 0.0016 'International Tables Vol C Tables 4.2.6.8 and 6.1.1.4'
H H 0.0000 0.0000 'International Tables Vol C Tables 4.2.6.8 and 6.1.1.4'
B B 0.0013 0.0007 'International Tables Vol C Tables 4.2.6.8 and 6.1.1.4'
Cl Cl 0.1484 0.1585 'International Tables Vol C Tables 4.2.6.8 and 6.1.1.4'
N N 0.0061 0.0033 'International Tables Vol C Tables 4.2.6.8 and 6.1.1.4'

loop_
_geom_angle_atom_site_label_1
_geom_angle_atom_site_label_2
_geom_angle_atom_site_label_3
_geom_angle
_geom_angle_site_symmetry_1
_geom_angle_site_symmetry_3
_geom_angle_publ_flag
C10 N1 C9 109.0(3) . . ?
C10 N1 C11 108.5(3) . . ?
C9 N1 C11 109.6(3) . . ?
C10 N1 C12 111.8(3) . . ?
C9 N1 C12 107.3(3) . . ?
C11 N1 C12 110.6(3) . . ?
C2 C1 B4 125.5(3) . . ?
C2 C1 B3 132.9(3) . . ?
B4 C1 B3 70.1(2) . . ?
C2 C1 B5 118.5(3) . . ?
B4 C1 B5 69.9(2) . . ?
B3 C1 B5 108.5(3) . . ?
C2 C1 B2 126.1(3) . . ?
B4 C1 B2 107.7(3) . . ?
B3 C1 B2 69.9(2) . . ?
B5 C1 B2 69.6(2) . . ?
C3 C2 C1 119.1(3) . . ?
C4 C3 C8 117.8(4) . . ?
C4 C3 C2 121.3(4) . . ?
C8 C3 C2 120.6(4) . . ?
C3 C4 C5 121.2(4) . . ?
C6 C5 C4 120.4(5) . . ?
C5 C6 C7 119.5(5) . . ?
C6 C7 C8 120.6(5) . . ?
C3 C8 C7 120.4(4) . . ?
C13 C12 N1 115.0(3) . . ?
C18 C13 C14 117.9(4) . . ?
C18 C13 C12 122.1(4) . . ?
C14 C13 C12 120.0(3) . . ?
C15 C14 C13 120.3(4) . . ?
C16 C15 C14 119.8(4) . . ?
C17 C16 C15 121.2(4) . . ?
C16 C17 C18 119.5(4) . . ?
C17 C18 C13 121.2(4) . . ?
C1 B2 Cl2 120.8(3) . . ?
C1 B2 B6 109.5(3) . . ?
Cl2 B2 B6 120.8(3) . . ?
C1 B2 B9 108.8(3) . . ?
Cl2 B2 B9 121.1(3) . . ?
B6 B2 B9 61.4(2) . . ?
C1 B2 B5 55.2(2) . . ?
Cl2 B2 B5 130.4(3) . . ?
B6 B2 B5 102.8(3) . . ?
B9 B2 B5 59.4(2) . . ?
C1 B2 B3 55.0(2) . . ?
Cl2 B2 B3 130.2(3) . . ?
B6 B2 B3 60.5(2) . . ?
B9 B2 B3 103.1(3) . . ?
B5 B2 B3 90.4(3) . . ?
C1 B3 Cl3 124.0(3) . . ?
C1 B3 B7 108.0(3) . . ?
Cl3 B3 B7 119.8(2) . . ?
C1 B3 B6 107.8(3) . . ?
Cl3 B3 B6 119.6(3) . . ?
B7 B3 B6 61.0(2) . . ?
C1 B3 B2 55.1(2) . . ?
Cl3 B3 B2 131.9(3) . . ?
B7 B3 B2 101.0(3) . . ?
B6 B3 B2 58.4(2) . . ?
C1 B3 B4 54.8(2) . . ?
Cl3 B3 B4 131.9(3) . . ?
B7 B3 B4 59.2(2) . . ?
B6 B3 B4 101.6(3) . . ?
B2 B3 B4 89.5(2) . . ?
C1 B4 Cl4 119.3(3) . . ?
C1 B4 B7 109.0(3) . . ?
Cl4 B4 B7 123.4(3) . . ?
C1 B4 B8 109.5(3) . . ?
Cl4 B4 B8 121.2(3) . . ?
B7 B4 B8 60.6(2) . . ?
C1 B4 B5 55.2(2) . . ?
Cl4 B4 B5 128.7(3) . . ?
B7 B4 B5 102.0(3) . . ?
B8 B4 B5 60.1(2) . . ?
C1 B4 B3 55.1(2) . . ?
Cl4 B4 B3 130.9(3) . . ?
B7 B4 B3 60.0(2) . . ?
B8 B4 B3 102.9(3) . . ?
B5 B4 B3 90.3(2) . . ?
C1 B5 Cl5 119.8(3) . . ?
C1 B5 B9 109.5(3) . . ?
Cl5 B5 B9 121.6(3) . . ?
C1 B5 B8 108.9(3) . . ?
Cl5 B5 B8 122.3(3) . . ?
B9 B5 B8 60.8(2) . . ?
C1 B5 B2 55.2(2) . . ?
Cl5 B5 B2 130.0(3) . . ?
B9 B5 B2 60.1(2) . . ?
B8 B5 B2 102.1(3) . . ?
C1 B5 B4 54.9(2) . . ?
Cl5 B5 B4 130.5(3) . . ?
B9 B5 B4 102.4(3) . . ?
B8 B5 B4 59.8(2) . . ?
B2 B5 B4 89.8(2) . . ?
B10 B6 Cl6 120.3(3) . . ?
B10 B6 B2 111.7(3) . . ?
Cl6 B6 B2 119.3(3) . . ?
B10 B6 B3 111.3(3) . . ?
Cl6 B6 B3 119.1(3) . . ?
B2 B6 B3 61.1(2) . . ?
B10 B6 B9 56.5(2) . . ?
Cl6 B6 B9 131.5(3) . . ?
B2 B6 B9 60.2(2) . . ?
B3 B6 B9 102.7(3) . . ?
B10 B6 B7 56.3(2) . . ?
Cl6 B6 B7 131.8(3) . . ?
B2 B6 B7 101.8(3) . . ?
B3 B6 B7 59.5(2) . . ?
B9 B6 B7 89.4(3) . . ?
B10 B7 Cl7 120.2(3) . . ?
B10 B7 B4 111.8(3) . . ?
Cl7 B7 B4 119.5(3) . . ?
B10 B7 B3 111.9(3) . . ?
Cl7 B7 B3 118.6(3) . . ?
B4 B7 B3 60.8(2) . . ?
B10 B7 B8 56.9(2) . . ?
Cl7 B7 B8 131.2(3) . . ?
B4 B7 B8 60.2(2) . . ?
B3 B7 B8 103.2(3) . . ?
B10 B7 B6 56.9(2) . . ?
Cl7 B7 B6 131.3(3) . . ?
B4 B7 B6 101.8(3) . . ?
B3 B7 B6 59.6(2) . . ?
B8 B7 B6 90.4(3) . . ?
B10 B8 Cl8 121.2(3) . . ?
B10 B8 B4 110.9(3) . . ?
Cl8 B8 B4 118.8(3) . . ?
B10 B8 B5 110.5(3) . . ?
Cl8 B8 B5 120.1(3) . . ?
B4 B8 B5 60.2(2) . . ?
B10 B8 B7 56.8(2) . . ?
Cl8 B8 B7 130.9(3) . . ?
B4 B8 B7 59.2(2) . . ?
B5 B8 B7 101.2(3) . . ?
B10 B8 B9 56.7(2) . . ?
Cl8 B8 B9 132.6(3) . . ?
B4 B8 B9 101.5(3) . . ?
B5 B8 B9 59.0(2) . . ?
B7 B8 B9 90.0(3) . . ?
B10 B9 Cl9 122.9(3) . . ?
B10 B9 B5 111.6(3) . . ?
Cl9 B9 B5 117.0(3) . . ?
B10 B9 B2 110.5(3) . . ?
Cl9 B9 B2 118.4(3) . . ?
B5 B9 B2 60.6(2) . . ?
B10 B9 B8 56.6(2) . . ?
Cl9 B9 B8 131.3(3) . . ?
B5 B9 B8 60.2(2) . . ?
B2 B9 B8 102.1(3) . . ?
B10 B9 B6 57.0(2) . . ?
Cl9 B9 B6 133.1(3) . . ?
B5 B9 B6 101.4(3) . . ?
B2 B9 B6 58.4(2) . . ?
B8 B9 B6 90.3(3) . . ?
B7 B10 B8 66.3(3) . . ?
B7 B10 B9 101.7(3) . . ?
B8 B10 B9 66.7(3) . . ?
B7 B10 B6 66.8(3) . . ?
B8 B10 B6 102.0(3) . . ?
B9 B10 B6 66.5(3) . . ?
B7 B10 Cl10 128.9(3) . . ?
B8 B10 Cl10 129.6(3) . . ?
B9 B10 Cl10 129.4(3) . . ?
B6 B10 Cl10 128.4(3) . . ?

loop_
_geom_bond_atom_site_label_1
_geom_bond_atom_site_label_2
_geom_bond_distance
_geom_bond_site_symmetry_2
_geom_bond_publ_flag
N1 C10 1.489(5) . ?
N1 C9 1.493(4) . ?
N1 C11 1.497(5) . ?
N1 C12 1.519(4) . ?
Cl2 B2 1.773(4) . ?
Cl3 B3 1.763(4) . ?
Cl4 B4 1.770(4) . ?
Cl5 B5 1.765(4) . ?
Cl6 B6 1.791(4) . ?
Cl7 B7 1.787(4) . ?
Cl8 B8 1.779(4) . ?
Cl9 B9 1.789(4) . ?
Cl10 B10 1.778(4) . ?
C1 C2 1.531(4) . ?
C1 B4 1.605(5) . ?
C1 B3 1.610(5) . ?
C1 B5 1.610(5) . ?
C1 B2 1.611(5) . ?
C2 C3 1.501(5) . ?
C3 C4 1.368(5) . ?
C3 C8 1.384(5) . ?
C4 C5 1.386(6) . ?
C5 C6 1.355(7) . ?
C6 C7 1.357(7) . ?
C7 C8 1.388(6) . ?
C12 C13 1.506(5) . ?
C13 C18 1.387(5) . ?
C13 C14 1.394(5) . ?
C14 C15 1.372(5) . ?
C15 C16 1.370(5) . ?
C16 C17 1.352(5) . ?
C17 C18 1.374(5) . ?
B2 B6 1.795(6) . ?
B2 B9 1.830(6) . ?
B2 B5 1.839(6) . ?
B2 B3 1.844(5) . ?
B3 B7 1.831(6) . ?
B3 B6 1.833(6) . ?
B3 B4 1.845(6) . ?
B4 B7 1.815(6) . ?
B4 B8 1.833(6) . ?
B4 B5 1.841(6) . ?
B5 B9 1.817(6) . ?
B5 B8 1.839(6) . ?
B6 B10 1.693(6) . ?
B6 B9 1.852(6) . ?
B6 B7 1.859(5) . ?
B7 B10 1.682(6) . ?
B7 B8 1.839(6) . ?
B8 B10 1.682(6) . ?
B8 B9 1.849(6) . ?
B9 B10 1.682(6) . ?
